data_2106297
loop_
_publ_author_name
'Dubbeldam, G.C.'
'de Wolff, P.M.'

_publ_section_title
;
 The average crystal structure of gamma Na2 C O3
;
_journal_name_full 'Acta Crystallographica B (24,1968-38,1982)'
_journal_page_first 2665
_journal_page_last 2667
_journal_volume 25
_journal_year 1969
_chemical_formula_sum 'C Na2 O3'
_chemical_name_systematic 'Na2 (C O3)'
_space_group_IT_number 12
_symmetry_space_group_name_Hall '-C 2y'
_symmetry_space_group_name_H-M 'C 1 2/m 1'
_cell_angle_alpha 90
_cell_angle_beta 101.2
_cell_angle_gamma 90
_cell_formula_units_Z 4
_cell_length_a 8.9
_cell_length_b 5.24
_cell_length_c 6.04
_cell_volume 276.317
_citation_journal_id_ASTM ACBCAR
_cod_data_source_file Dubbeldam_ACBCAR_1969_1787.cif
_cod_data_source_block C1Na2O3
_cod_original_cell_volume 276.3168
_cod_original_formula_sum 'C1 Na2 O3'
_cod_database_code 2106297

loop_
_symmetry_equiv_pos_as_xyz
x,y,z
-x,y,-z
-x,-y,-z
x,-y,z
x+1/2,y+1/2,z
-x+1/2,y+1/2,-z
-x+1/2,-y+1/2,-z
x+1/2,-y+1/2,z

loop_
_atom_site_label
_atom_site_type_symbol
_atom_site_fract_x
_atom_site_fract_y
_atom_site_fract_z
_atom_site_occupancy
_atom_site_U_iso_or_equiv
C1 C+4 0.163 0.488 0.251 0.5 0.0
O2 O-2 0.291 0.491 0.173 0.5 0.0
O1 O-2 0.123 0.255 0.314 0.5 0.0
O3 O-2 0.079 0.676 0.255 0.5 0.0
Na2 Na+1 0 0.022 0.5 0.5 0.0
Na1 Na+1 0 0.018 0 0.5 0.0
Na3 Na+1 0.172 0.544 0.749 0.5 0.0
